data_2016711
loop_
_publ_author_name
'M\"uller, S.'
'Sch\"afer, O.'
'Keller, E.'

_publ_section_title
;
 Rock salt--urea--water (1/1/1) at 293 and 117K
;
_journal_coeditor_code GD3223
_journal_issue 8
_journal_name_full 'Acta Crystallographica Section C'
_journal_page_first m300
_journal_page_last m304
_journal_paper_doi 10.1107/S0108270108022427
_journal_volume 64
_journal_year 2008
_chemical_formula_iupac 'Na Cl, C H4 N2 O, H2 O'
_chemical_formula_moiety 'Na Cl, C H4 N2 O, H2 O'
_chemical_formula_sum 'C H6 Cl N2 Na O2'
_chemical_formula_weight 136.52
_chemical_name_common 'rock salt urea water'
_chemical_name_systematic
;
Rock salt--urea--water (1/1/1) (NaCl.CH~4~N~2~O.H~2~O)
;
_space_group_IT_number 5
_symmetry_cell_setting monoclinic
_symmetry_space_group_name_Hall 'I 2y'
_symmetry_space_group_name_H-M 'I 1 2 1'
_atom_sites_solution_hydrogens difmap
_atom_sites_solution_primary direct
_atom_sites_solution_secondary difmap
_audit_creation_method SHELXL-97
_cell_angle_alpha 90.00
_cell_angle_beta 90.152(2)
_cell_angle_gamma 90.00
_cell_formula_units_Z 4
_cell_length_a 6.4845(2)
_cell_length_b 5.2362(2)
_cell_length_c 17.3497(5)
_cell_measurement_reflns_used 5993
_cell_measurement_temperature 293
_cell_measurement_theta_max 35.20
_cell_measurement_theta_min 3.14
_cell_volume 589.09(3)
_computing_cell_refinement 'SAINT (Bruker, 2001)'
_computing_data_collection 'SMART (Bruker, 2001)'
_computing_data_reduction 'SAINT (Bruker, 2001)'
_computing_molecular_graphics 'SCHAKAL99  (Keller, 2004)'
_computing_publication_material 'SHELXTL (Sheldrick, 2008)'
_computing_structure_refinement 'SHELXTL (Sheldrick, 2008)'
_computing_structure_solution 'SHELXTL (Sheldrick, 2008)'
_diffrn_ambient_temperature 293
_diffrn_measured_fraction_theta_full 0.987
_diffrn_measured_fraction_theta_max 0.987
_diffrn_measurement_device_type 'Bruker SMART CCD area-detector'
_diffrn_measurement_method 'phi and omega scans'
_diffrn_radiation_monochromator graphite
_diffrn_radiation_source 'fine-focus sealed tube'
_diffrn_radiation_type MoK\a
_diffrn_radiation_wavelength 0.71073
_diffrn_reflns_av_R_equivalents 0.0569
_diffrn_reflns_av_sigmaI/netI 0.0316
_diffrn_reflns_limit_h_max 9
_diffrn_reflns_limit_h_min -9
_diffrn_reflns_limit_k_max 7
_diffrn_reflns_limit_k_min -7
_diffrn_reflns_limit_l_max 24
_diffrn_reflns_limit_l_min -24
_diffrn_reflns_number 7728
_diffrn_reflns_theta_full 30.30
_diffrn_reflns_theta_max 30.30
_diffrn_reflns_theta_min 2.35
_exptl_absorpt_coefficient_mu 0.620
_exptl_absorpt_correction_type none
_exptl_crystal_colour colourless
_exptl_crystal_density_diffrn 1.539
_exptl_crystal_density_method 'not measured'
_exptl_crystal_description 'distorted cube'
_exptl_crystal_F_000 280
_exptl_crystal_size_max 0.4
_exptl_crystal_size_mid 0.4
_exptl_crystal_size_min 0.4
_refine_diff_density_max 0.363
_refine_diff_density_min -0.308
_refine_ls_abs_structure_details 'Flack (1983), 783 Friedel pairs'
_refine_ls_abs_structure_Flack 0.00(7)
_refine_ls_extinction_method none
_refine_ls_goodness_of_fit_ref 1.253
_refine_ls_hydrogen_treatment mixed
_refine_ls_matrix_type full
_refine_ls_number_parameters 71
_refine_ls_number_reflns 1752
_refine_ls_number_restraints 5
_refine_ls_restrained_S_all 1.251
_refine_ls_R_factor_all 0.0315
_refine_ls_R_factor_gt 0.0311
_refine_ls_shift/su_max 0.006
_refine_ls_shift/su_mean 0.000
_refine_ls_structure_factor_coef Fsqd
_refine_ls_weighting_details 'calc w=1/[\s^2^(Fo^2^)+(0.0443P)^2^+0.0989P] where P=(Fo^2^+2Fc^2^)/3'
_refine_ls_weighting_scheme calc
_refine_ls_wR_factor_gt 0.0850
_refine_ls_wR_factor_ref 0.0852
_reflns_number_gt 1728
_reflns_number_total 1752
_reflns_threshold_expression >2sigma(I)
_cod_data_source_file gd3223.cif
_cod_data_source_block I_293K
_cod_depositor_comments
;
The following automatic conversions were performed:
'_symmetry_cell_setting' value 'Monoclinic' changed to 'monoclinic'
according to '/home/saulius/struct/CIF-dictionaries/cif_core.dic'
dictionary named 'cif_core.dic' version 2.4.1 from 2010-06-29.

Automatic conversion script
Id: cif_fix_enum 1527 2010-12-29 10:47:43Z saulius 

The following automatic conversions were performed:

'_symmetry_cell_setting' value 'Monoclinic' changed to 'monoclinic'
according to /home/saulius/struct/CIF-dictionaries/cif_core.dic
dictionary named 'cif_core.dic' version 2.4.1 from 2010-06-29.

Automatic conversion script
Id: cif_fix_values 1715 2011-07-08 13:25:40Z adriana 
;
_cod_original_sg_symbol_H-M I2
_cod_database_code 2016711
_cod_database_fobs_code 2016711

loop_
_symmetry_equiv_pos_as_xyz
'x, y, z'
'-x, y, -z'
'x+1/2, y+1/2, z+1/2'
'-x+1/2, y+1/2, -z+1/2'

loop_
_atom_site_type_symbol
_atom_site_label
_atom_site_fract_x
_atom_site_fract_y
_atom_site_fract_z
_atom_site_U_iso_or_equiv
_atom_site_adp_type
_atom_site_calc_flag
_atom_site_refinement_flags
_atom_site_occupancy
Cl Cl1 0.50588(6) 0.41569(9) 0.61655(2) 0.03345(12) Uani d . 1
Na Na1 0.24084(9) 0.19015(15) 0.49905(4) 0.02959(16) Uani d . 1
O O1 0.5000 -0.1216(3) 0.5000 0.0336(4) Uani d SD 1
H H1 0.482(4) -0.215(5) 0.5372(9) 0.050 Uiso d D 1
O O2 0.0000 0.5314(3) 0.5000 0.0334(4) Uani d SD 1
H H2 0.005(4) 0.629(5) 0.5372(9) 0.050 Uiso d D 1
O O3 0.4972(2) 0.4896(3) 0.91172(7) 0.0336(3) Uani d . 1
N N1 0.3855(3) 0.6191(5) 0.79495(11) 0.0564(6) Uani d . 1
H H11 0.3002 0.7254 0.8152 0.068 Uiso calc R 1
H H12 0.3937 0.6057 0.7457 0.068 Uiso calc R 1
N N2 0.6330(3) 0.3147(5) 0.80417(11) 0.0561(6) Uani d . 1
H H21 0.7129 0.2178 0.8309 0.067 Uiso calc R 1
H H22 0.6357 0.3080 0.7547 0.067 Uiso calc R 1
C C1 0.5041(2) 0.4763(3) 0.83970(9) 0.0291(3) Uani d . 1

loop_
_atom_site_aniso_label
_atom_site_aniso_U_11
_atom_site_aniso_U_22
_atom_site_aniso_U_33
_atom_site_aniso_U_12
_atom_site_aniso_U_13
_atom_site_aniso_U_23
Cl1 0.0389(2) 0.0384(2) 0.02304(17) -0.00727(17) 0.00164(13) -0.00221(16)
Na1 0.0232(3) 0.0338(3) 0.0318(3) 0.0006(2) 0.0000(2) 0.0007(3)
O1 0.0398(8) 0.0244(9) 0.0365(9) 0.000 -0.0020(7) 0.000
O2 0.0418(9) 0.0247(8) 0.0339(9) 0.000 0.0026(7) 0.000
O3 0.0371(6) 0.0431(7) 0.0206(5) 0.0038(5) -0.0004(4) -0.0025(4)
N1 0.0666(11) 0.0731(14) 0.0294(8) 0.0388(11) -0.0009(8) -0.0016(8)
N2 0.0612(11) 0.0750(14) 0.0320(9) 0.0392(10) 0.0006(8) -0.0049(8)
C1 0.0316(7) 0.0336(9) 0.0220(7) 0.0034(6) -0.0003(5) -0.0009(5)

loop_
_atom_type_symbol
_atom_type_description
_atom_type_scat_dispersion_real
_atom_type_scat_dispersion_imag
_atom_type_scat_source
C C 0.0033 0.0016 'International Tables Vol C Tables 4.2.6.8 and 6.1.1.4'
H H 0.0000 0.0000 'International Tables Vol C Tables 4.2.6.8 and 6.1.1.4'
N N 0.0061 0.0033 'International Tables Vol C Tables 4.2.6.8 and 6.1.1.4'
O O 0.0106 0.0060 'International Tables Vol C Tables 4.2.6.8 and 6.1.1.4'
Na Na 0.0362 0.0249 'International Tables Vol C Tables 4.2.6.8 and 6.1.1.4'
Cl Cl 0.1484 0.1585 'International Tables Vol C Tables 4.2.6.8 and 6.1.1.4'

loop_
_geom_angle_atom_site_label_1
_geom_angle_atom_site_label_2
_geom_angle_atom_site_label_3
_geom_angle_site_symmetry_1
_geom_angle_site_symmetry_3
_geom_angle
_geom_angle_publ_flag
Cl1 Na1 Cl1 2_656 . 89.11(2) ?
Na1 Cl1 Na1 2_656 . 71.32(2) no
O1 Na1 O2 . . 175.26(5) no
O1 Na1 O3 . 3_444 99.71(5) no
O2 Na1 O3 . 3_444 84.43(4) no
O1 Na1 O3 . 4_546 98.70(5) no
O2 Na1 O3 . 4_546 84.36(4) no
O3 Na1 O3 3_444 4_546 78.28(6) no
O1 Na1 Cl1 . 2_656 83.05(3) ?
O2 Na1 Cl1 . 2_656 94.21(3) ?
O3 Na1 Cl1 3_444 2_656 96.63(4) ?
O3 Na1 Cl1 4_546 2_656 174.81(4) ?
O1 Na1 Cl1 . . 81.70(3) ?
O2 Na1 Cl1 . . 94.41(3) ?
O3 Na1 Cl1 3_444 . 174.21(4) ?
O3 Na1 Cl1 4_546 . 95.97(4) ?
Na1 O1 Na1 . 2_656 91.66(7) no
Na1 O2 Na1 2_556 . 82.31(6) no
C1 O3 Na1 . 3 128.51(12) no
C1 O3 Na1 . 4_556 133.19(12) no
Na1 O3 Na1 3 4_556 80.12(5) no
O3 C1 N1 . . 122.16(16) no
O3 C1 N2 . . 121.16(16) no
N1 C1 N2 . . 116.68(17) no
H1 O1 H1 . 2_656 106(3) no
H2 O2 H2 . 2_556 103(3) no

loop_
_geom_bond_atom_site_label_1
_geom_bond_atom_site_label_2
_geom_bond_site_symmetry_2
_geom_bond_distance
_geom_bond_publ_flag
Cl1 Na1 2_656 2.8516(8) yes
Cl1 Na1 . 2.9130(8) yes
Na1 Na1 2_556 3.1237(12) yes
Na1 Na1 2_656 3.3612(12) yes
Na1 O1 . 2.3430(13) yes
Na1 O2 . 2.3732(15) yes
Na1 O3 3_444 2.4251(15) yes
Na1 O3 4_546 2.4281(15) yes
O3 C1 . 1.252(2) yes
N1 C1 . 1.323(2) yes
N2 C1 . 1.341(2) yes
O1 H1 . 0.819(15) no
O2 H2 . 0.825(16) no

loop_
_geom_hbond_atom_site_label_D
_geom_hbond_atom_site_label_H
_geom_hbond_atom_site_label_A
_geom_hbond_site_symmetry_A
_geom_hbond_distance_DH
_geom_hbond_distance_HA
_geom_hbond_distance_DA
_geom_hbond_angle_DHA
N1 H12 Cl1 . 0.86 2.56 3.3671(19) 157.1
N1 H11 Cl1 4_556 0.86 2.52 3.3512(19) 162.9
N2 H22 Cl1 . 0.86 2.60 3.397(2) 154.7
N2 H21 Cl1 4_646 0.86 2.58 3.4242(19) 167.7
O1 H1 Cl1 1_545 0.819(15) 2.38(2) 3.1559(14) 159(2)
O2 H2 O3 4_556 0.825(16) 2.08(2) 2.846(2) 154(2)
